data_7104303
loop_
_publ_author_name
'Liao, Wuping'
'Li, Yanling'
'Wang, Xiaofei'
'Bi, Yanfeng'
'Su, Zhongmin'
'Zhang, Hongjie'

_publ_section_title
;
 Macroscopic single-crystal tubes assembled with porous supramolecular
 architecture of water-soluble calixarene and phenanthroline.
;
_journal_issue 14
_journal_name_full 'Chemical communications (Cambridge, England)'
_journal_page_first 1861
_journal_page_last 1863
_journal_paper_doi 10.1039/b821065a
_journal_volume 34
_journal_year 2009
_chemical_formula_moiety 'H5 Tb(H2O)4 [C24H8O24S8] [C12H8N2]4'
_chemical_formula_sum 'C72 H53 N8 O28 S8 Tb'
_chemical_formula_weight 1893.62
_chemical_name_common 'H5 Tb(H2O)4 (C24H8O24S8) (C12H8N2)4'
_chemical_name_systematic
;
?
;
_space_group_IT_number 2
_symmetry_cell_setting triclinic
_symmetry_space_group_name_Hall '-P 1'
_symmetry_space_group_name_H-M 'P -1'
_atom_sites_solution_hydrogens geom
_atom_sites_solution_primary direct
_atom_sites_solution_secondary difmap
_audit_creation_method SHELXL-97
_cell_angle_alpha 112.7280(10)
_cell_angle_beta 92.5900(10)
_cell_angle_gamma 97.6210(10)
_cell_formula_units_Z 2
_cell_length_a 14.3599(10)
_cell_length_b 18.1656(12)
_cell_length_c 19.2901(13)
_cell_measurement_reflns_used 5126
_cell_measurement_temperature 150(2)
_cell_measurement_theta_max 27.62
_cell_measurement_theta_min 2.53
_cell_volume 4574.5(5)
_computing_cell_refinement 'SMART (Bruker, 2001)'
_computing_data_collection 'SMART (Bruker, 2001)'
_computing_data_reduction 'SAINT+ (Bruker, 1999)'
_computing_molecular_graphics 'PLATON (Spek, 2003)'
_computing_publication_material 'SHELXTL (1998)'
_computing_structure_refinement 'SHELXTL (Sheldrick, 1998)'
_computing_structure_solution 'SHELXTL (Sheldrick, 1998)'
_diffrn_ambient_temperature 150(2)
_diffrn_measured_fraction_theta_full 0.987
_diffrn_measured_fraction_theta_max 0.987
_diffrn_measurement_device_type 'Bruker AXS Apex CCD diffractometer'
_diffrn_measurement_method '\w scan'
_diffrn_radiation_monochromator graphite
_diffrn_radiation_source 'fine-focus sealed tube'
_diffrn_radiation_type MoK\a
_diffrn_radiation_wavelength 0.71073
_diffrn_reflns_av_R_equivalents 0.0372
_diffrn_reflns_av_sigmaI/netI 0.0645
_diffrn_reflns_limit_h_max 17
_diffrn_reflns_limit_h_min -16
_diffrn_reflns_limit_k_max 19
_diffrn_reflns_limit_k_min -21
_diffrn_reflns_limit_l_max 22
_diffrn_reflns_limit_l_min -22
_diffrn_reflns_number 30983
_diffrn_reflns_theta_full 25.00
_diffrn_reflns_theta_max 25.00
_diffrn_reflns_theta_min 1.73
_diffrn_standards_interval_time 0
_diffrn_standards_number 0
_exptl_absorpt_coefficient_mu 1.031
_exptl_absorpt_correction_T_max 0.8811
_exptl_absorpt_correction_T_min 0.7298
_exptl_absorpt_correction_type empirical
_exptl_absorpt_process_details ' SADABS, Sheldrick, 1996'
_exptl_crystal_colour yellow
_exptl_crystal_density_diffrn 1.375
_exptl_crystal_density_method 'not measured'
_exptl_crystal_description prism
_exptl_crystal_F_000 1916
_exptl_crystal_size_max 0.33
_exptl_crystal_size_mid 0.14
_exptl_crystal_size_min 0.13
_platon_squeeze_details
;
P. van der Sluis and A. L. Spek, Acta Crystallogr., 1990, A46, 194.
;
_refine_diff_density_max 0.981
_refine_diff_density_min -0.552
_refine_diff_density_rms 0.107
_refine_ls_extinction_method none
_refine_ls_goodness_of_fit_ref 1.014
_refine_ls_hydrogen_treatment none
_refine_ls_matrix_type full
_refine_ls_number_parameters 1050
_refine_ls_number_reflns 15908
_refine_ls_number_restraints 0
_refine_ls_restrained_S_all 1.014
_refine_ls_R_factor_all 0.0610
_refine_ls_R_factor_gt 0.0486
_refine_ls_shift/su_max 0.001
_refine_ls_shift/su_mean 0.000
_refine_ls_structure_factor_coef Fsqd
_refine_ls_weighting_details 'calc w=1/[\s^2^(Fo^2^)+(0.0775P)^2^+0.0000P] where P=(Fo^2^+2Fc^2^)/3'
_refine_ls_weighting_scheme calc
_refine_ls_wR_factor_gt 0.1245
_refine_ls_wR_factor_ref 0.1308
_reflns_number_gt 12829
_reflns_number_total 15908
_reflns_threshold_expression >2sigma(I)
_cod_data_source_file b821065a.txt
_cod_data_source_block 3a
_cod_database_code 7104303

loop_
_symmetry_equiv_pos_as_xyz
'x, y, z'
'-x, -y, -z'

loop_
_atom_site_label
_atom_site_type_symbol
_atom_site_fract_x
_atom_site_fract_y
_atom_site_fract_z
_atom_site_U_iso_or_equiv
_atom_site_adp_type
_atom_site_occupancy
_atom_site_symmetry_multiplicity
_atom_site_calc_flag
_atom_site_refinement_flags
_atom_site_disorder_assembly
_atom_site_disorder_group
Tb1 Tb 0.033214(15) 0.758984(13) 0.021627(11) 0.02075(8) Uani 1 1 d . . .
S1 S 0.08507(8) 1.01374(7) 0.09233(6) 0.0228(3) Uani 1 1 d . . .
S2 S -0.22204(8) 0.83365(7) 0.14606(6) 0.0243(3) Uani 1 1 d . . .
S3 S 0.00498(8) 0.59923(7) 0.12194(6) 0.0257(3) Uani 1 1 d . . .
S4 S 0.32046(8) 0.81883(7) 0.15574(6) 0.0233(3) Uani 1 1 d . . .
S5 S 0.33718(10) 1.13400(9) 0.33916(7) 0.0390(3) Uani 1 1 d . . .
S6 S -0.20732(8) 1.15536(8) 0.22671(7) 0.0291(3) Uani 1 1 d . . .
S7 S -0.15863(10) 0.73700(11) 0.37480(8) 0.0496(4) Uani 1 1 d . . .
S8 S 0.32600(11) 0.59879(10) 0.28237(10) 0.0529(4) Uani 1 1 d . . .
N1 N -0.3751(3) 1.1536(2) 0.0591(2) 0.0300(9) Uani 1 1 d . . .
N2 N -0.3144(3) 1.0092(3) 0.0097(2) 0.0306(10) Uani 1 1 d . . .
N3 N 0.1060(3) 1.0599(3) 0.4575(2) 0.0419(12) Uani 1 1 d . . .
N4 N 0.1434(3) 0.9948(3) 0.5582(2) 0.0461(13) Uani 1 1 d . . .
N5 N 0.3455(3) 0.4390(3) 0.0726(3) 0.0425(12) Uani 1 1 d . . .
N6 N 0.5297(3) 0.4526(3) 0.1246(3) 0.0478(13) Uani 1 1 d . . .
N7 N -0.3634(3) 1.0306(4) 0.5566(3) 0.0555(15) Uani 1 1 d . . .
N8 N -0.3814(3) 0.8722(4) 0.4656(3) 0.0575(16) Uani 1 1 d . . .
O1 O 0.1680(2) 0.85597(18) 0.06046(16) 0.0236(7) Uani 1 1 d . A .
O2 O -0.0159(2) 0.86976(18) 0.11294(16) 0.0239(7) Uani 1 1 d . . .
O3 O -0.0957(2) 0.70895(18) 0.06583(16) 0.0231(7) Uani 1 1 d . . .
O4 O 0.1067(2) 0.75316(18) 0.12764(16) 0.0231(7) Uani 1 1 d . B .
O5 O 0.0699(3) 0.7901(2) -0.0864(2) 0.0445(10) Uani 1 1 d . . .
O6 O -0.0263(2) 0.6326(2) -0.08452(18) 0.0343(8) Uani 1 1 d . . .
O7 O 0.1651(2) 0.6856(2) -0.02321(17) 0.0313(8) Uani 1 1 d . . .
O8 O -0.1090(2) 0.7827(2) -0.03919(17) 0.0307(8) Uani 1 1 d . . .
O9 O 0.0729(2) 0.9553(2) 0.01602(17) 0.0299(8) Uani 1 1 d . . .
O10 O 0.1095(2) 1.0984(2) 0.10526(19) 0.0305(8) Uani 1 1 d . . .
O11 O -0.2462(2) 0.79056(19) 0.06584(17) 0.0287(8) Uani 1 1 d . . .
O12 O -0.3008(2) 0.8529(2) 0.19062(19) 0.0335(8) Uani 1 1 d . . .
O13 O -0.0190(2) 0.5292(2) 0.13978(19) 0.0352(8) Uani 1 1 d . . .
O14 O 0.0050(2) 0.5866(2) 0.04400(17) 0.0343(8) Uani 1 1 d . . .
O15 O 0.3213(2) 0.78021(19) 0.07483(17) 0.0265(7) Uani 1 1 d . . .
O16 O 0.4113(2) 0.8421(2) 0.20059(18) 0.0298(8) Uani 1 1 d . . .
O17A O 0.3978(10) 1.1851(9) 0.3104(7) 0.0705(12) Uani 0.331(4) 1 d P A 1
O18A O 0.3974(10) 1.1061(9) 0.3876(8) 0.0705(12) Uani 0.331(4) 1 d P A 1
O19A O 0.2666(10) 1.1772(9) 0.3773(8) 0.0705(12) Uani 0.331(4) 1 d P A 1
O17B O 0.3121(5) 1.2029(4) 0.3249(4) 0.0705(12) Uani 0.669(4) 1 d P A 2
O18B O 0.4344(5) 1.1347(4) 0.3390(4) 0.0705(12) Uani 0.669(4) 1 d P A 2
O19B O 0.2973(5) 1.1275(4) 0.4019(4) 0.0705(12) Uani 0.669(4) 1 d P A 2
O20 O -0.2927(3) 1.1310(2) 0.2552(2) 0.0450(10) Uani 1 1 d . . .
O21 O -0.1407(3) 1.2174(2) 0.28538(19) 0.0445(10) Uani 1 1 d . . .
O22 O -0.2264(2) 1.1792(2) 0.16405(19) 0.0366(8) Uani 1 1 d . . .
O23 O -0.2335(3) 0.6700(3) 0.3620(2) 0.0597(12) Uani 1 1 d . . .
O24 O -0.0706(3) 0.7275(4) 0.4085(2) 0.0876(19) Uani 1 1 d . . .
O25 O -0.1880(3) 0.8143(3) 0.4141(2) 0.0640(13) Uani 1 1 d . . .
O26A O 0.4229(6) 0.5968(6) 0.2503(5) 0.0633(12) Uani 0.555(6) 1 d P B 1
O27A O 0.2821(7) 0.5195(7) 0.2640(5) 0.0633(12) Uani 0.555(6) 1 d P B 1
O28A O 0.3394(7) 0.6464(6) 0.3604(5) 0.0633(12) Uani 0.555(6) 1 d P B 1
O26B O 0.4181(8) 0.6348(8) 0.2963(7) 0.0633(12) Uani 0.445(6) 1 d P B 2
O27B O 0.2993(9) 0.5096(8) 0.2321(7) 0.0633(12) Uani 0.445(6) 1 d P B 2
O28B O 0.2818(8) 0.6242(7) 0.3568(6) 0.0633(12) Uani 0.445(6) 1 d P B 2
C1 C 0.1715(3) 0.9926(3) 0.1468(2) 0.0219(10) Uani 1 1 d . A .
C2 C -0.0209(3) 1.0067(3) 0.1344(2) 0.0208(10) Uani 1 1 d . . .
C3 C -0.0640(3) 1.0744(3) 0.1632(2) 0.0211(10) Uani 1 1 d . . .
H3 H -0.0343 1.1246 0.1636 0.025 Uiso 1 1 calc R . .
C4 C -0.1515(3) 1.0691(3) 0.1918(2) 0.0237(10) Uani 1 1 d . . .
C5 C -0.1944(3) 0.9959(3) 0.1902(2) 0.0234(10) Uani 1 1 d . . .
H5 H -0.2539 0.9922 0.2093 0.028 Uiso 1 1 calc R . .
C6 C -0.1519(3) 0.9270(3) 0.1609(2) 0.0224(10) Uani 1 1 d . . .
C7 C -0.1602(3) 0.7753(3) 0.1814(2) 0.0226(10) Uani 1 1 d . . .
C8 C -0.1731(3) 0.7832(3) 0.2555(3) 0.0284(11) Uani 1 1 d . . .
H8 H -0.2071 0.8232 0.2859 0.034 Uiso 1 1 calc R . .
C9 C -0.1368(3) 0.7330(3) 0.2842(2) 0.0296(11) Uani 1 1 d . . .
C10 C -0.0843(3) 0.6763(3) 0.2401(3) 0.0279(11) Uani 1 1 d . . .
H10 H -0.0584 0.6423 0.2602 0.033 Uiso 1 1 calc R . .
C11 C -0.0694(3) 0.6689(3) 0.1681(2) 0.0240(10) Uani 1 1 d . . .
C12 C 0.1195(3) 0.6473(3) 0.1675(2) 0.0257(10) Uani 1 1 d . B .
C13 C 0.1689(3) 0.6114(3) 0.2048(2) 0.0270(11) Uani 1 1 d . . .
H13 H 0.1394 0.5648 0.2113 0.032 Uiso 1 1 calc R B .
C14 C 0.2628(3) 0.6441(3) 0.2329(3) 0.0297(11) Uani 1 1 d . B .
C15 C 0.3048(3) 0.7109(3) 0.2209(3) 0.0278(11) Uani 1 1 d . . .
H15 H 0.3694 0.7324 0.2387 0.033 Uiso 1 1 calc R B .
C16 C 0.2549(3) 0.7463(3) 0.1837(2) 0.0226(10) Uani 1 1 d . B .
C17 C 0.2691(3) 0.9076(3) 0.1771(2) 0.0223(10) Uani 1 1 d . A .
C18 C 0.3096(3) 0.9736(3) 0.2421(3) 0.0276(11) Uani 1 1 d . . .
H18 H 0.3560 0.9671 0.2751 0.033 Uiso 1 1 calc R A .
C19 C 0.2831(3) 1.0480(3) 0.2591(2) 0.0265(11) Uani 1 1 d . A .
C20 C 0.2129(3) 1.0571(3) 0.2117(3) 0.0254(10) Uani 1 1 d . . .
H20 H 0.1934 1.1083 0.2243 0.031 Uiso 1 1 calc R A .
C21 C 0.1999(3) 0.9139(3) 0.1239(2) 0.0231(10) Uani 1 1 d . . .
C22 C -0.0607(3) 0.9298(3) 0.1336(2) 0.0200(10) Uani 1 1 d . . .
C23 C -0.1076(3) 0.7173(3) 0.1337(2) 0.0212(10) Uani 1 1 d . . .
C24 C 0.1577(3) 0.7178(3) 0.1570(2) 0.0225(10) Uani 1 1 d . . .
C25 C -0.4030(4) 1.2253(3) 0.0885(3) 0.0373(13) Uani 1 1 d . . .
H25 H -0.3722 1.2649 0.1351 0.045 Uiso 1 1 calc R . .
C26 C -0.4769(4) 1.2428(4) 0.0512(3) 0.0422(14) Uani 1 1 d . . .
H26 H -0.4965 1.2942 0.0720 0.051 Uiso 1 1 calc R . .
C27 C -0.5210(4) 1.1847(4) -0.0158(3) 0.0398(13) Uani 1 1 d . . .
H27 H -0.5717 1.1959 -0.0416 0.048 Uiso 1 1 calc R . .
C28 C -0.5337(4) 1.0455(4) -0.1171(3) 0.0403(14) Uani 1 1 d . . .
H28 H -0.5840 1.0544 -0.1451 0.048 Uiso 1 1 calc R . .
C29 C -0.5033(4) 0.9745(4) -0.1442(3) 0.0407(14) Uani 1 1 d . . .
H29 H -0.5316 0.9343 -0.1914 0.049 Uiso 1 1 calc R . .
C30 C -0.3950(4) 0.8843(3) -0.1266(3) 0.0426(15) Uani 1 1 d . . .
H30 H -0.4211 0.8416 -0.1731 0.051 Uiso 1 1 calc R . .
C31 C -0.3240(4) 0.8735(3) -0.0823(3) 0.0406(14) Uani 1 1 d . . .
H31 H -0.3017 0.8232 -0.0972 0.049 Uiso 1 1 calc R . .
C32 C -0.2859(4) 0.9382(3) -0.0151(3) 0.0357(12) Uani 1 1 d . . .
H32 H -0.2364 0.9307 0.0146 0.043 Uiso 1 1 calc R . .
C33 C -0.3843(3) 1.0186(3) -0.0344(3) 0.0294(11) Uani 1 1 d . . .
C34 C -0.4281(3) 0.9576(3) -0.1031(3) 0.0338(12) Uani 1 1 d . . .
C35 C -0.4921(3) 1.1091(3) -0.0465(3) 0.0329(12) Uani 1 1 d . . .
C36 C -0.4169(3) 1.0947(3) -0.0074(3) 0.0287(11) Uani 1 1 d . . .
C37 C 0.0835(4) 1.0957(4) 0.4122(3) 0.0503(16) Uani 1 1 d . . .
H37 H 0.0838 1.1524 0.4321 0.060 Uiso 1 1 calc R . .
C38 C 0.0593(4) 1.0493(5) 0.3346(3) 0.0531(18) Uani 1 1 d . . .
H38 H 0.0403 1.0742 0.3023 0.064 Uiso 1 1 calc R . .
C39 C 0.0632(4) 0.9694(5) 0.3058(3) 0.0515(18) Uani 1 1 d . . .
H39 H 0.0493 0.9388 0.2530 0.062 Uiso 1 1 calc R . .
C40 C 0.0923(4) 0.8484(4) 0.3273(3) 0.0488(16) Uani 1 1 d . . .
H40 H 0.0802 0.8155 0.2748 0.059 Uiso 1 1 calc R . .
C41 C 0.1136(4) 0.8158(4) 0.3761(4) 0.0609(19) Uani 1 1 d . . .
H41 H 0.1174 0.7598 0.3569 0.073 Uiso 1 1 calc R . .
C42 C 0.1511(5) 0.8300(5) 0.5090(4) 0.068(2) Uani 1 1 d . . .
H42 H 0.1544 0.7740 0.4932 0.082 Uiso 1 1 calc R . .
C43 C 0.1660(5) 0.8795(5) 0.5840(4) 0.065(2) Uani 1 1 d . . .
H43 H 0.1786 0.8585 0.6209 0.078 Uiso 1 1 calc R . .
C44 C 0.1625(4) 0.9605(5) 0.6050(3) 0.0568(19) Uani 1 1 d . . .
H44 H 0.1749 0.9943 0.6573 0.068 Uiso 1 1 calc R . .
C45 C 0.1288(4) 0.9434(4) 0.4834(3) 0.0435(15) Uani 1 1 d . . .
C46 C 0.1310(4) 0.8614(4) 0.4557(3) 0.0511(16) Uani 1 1 d . . .
C47 C 0.0876(3) 0.9310(4) 0.3535(3) 0.0434(16) Uani 1 1 d . . .
C48 C 0.1068(3) 0.9798(4) 0.4319(3) 0.0389(14) Uani 1 1 d . . .
C49 C 0.2540(4) 0.4300(4) 0.0460(3) 0.0565(19) Uani 1 1 d . . .
H49 H 0.2112 0.3837 0.0421 0.068 Uiso 1 1 calc R . .
C50 C 0.2221(4) 0.4872(5) 0.0244(3) 0.0580(19) Uani 1 1 d . . .
H50 H 0.1581 0.4802 0.0051 0.070 Uiso 1 1 calc R . .
C51 C 0.2833(5) 0.5530(4) 0.0310(3) 0.0548(17) Uani 1 1 d . . .
H51 H 0.2616 0.5926 0.0164 0.066 Uiso 1 1 calc R . .
C52 C 0.4453(5) 0.6344(4) 0.0689(3) 0.0491(15) Uani 1 1 d . . .
H52 H 0.4261 0.6750 0.0545 0.059 Uiso 1 1 calc R . .
C53 C 0.5344(4) 0.6438(3) 0.0981(3) 0.0458(15) Uani 1 1 d . . .
H53 H 0.5767 0.6916 0.1052 0.055 Uiso 1 1 calc R . .
C54 C 0.6609(4) 0.5895(4) 0.1481(4) 0.0550(17) Uani 1 1 d . . .
H54 H 0.7064 0.6356 0.1554 0.066 Uiso 1 1 calc R . .
C55 C 0.6854(4) 0.5295(4) 0.1655(4) 0.0632(19) Uani 1 1 d . . .
H55 H 0.7479 0.5331 0.1863 0.076 Uiso 1 1 calc R . .
C56 C 0.6179(4) 0.4620(4) 0.1526(4) 0.068(2) Uani 1 1 d . . .
H56 H 0.6367 0.4198 0.1648 0.081 Uiso 1 1 calc R . .
C57 C 0.5041(4) 0.5126(3) 0.1082(3) 0.0362(13) Uani 1 1 d . . .
C58 C 0.5674(4) 0.5837(3) 0.1188(3) 0.0409(14) Uani 1 1 d . . .
C59 C 0.3779(4) 0.5645(3) 0.0589(3) 0.0407(13) Uani 1 1 d . . .
C60 C 0.4078(4) 0.5056(3) 0.0789(3) 0.0345(12) Uani 1 1 d . . .
C61 C -0.3585(4) 1.1076(5) 0.5994(4) 0.064(2) Uani 1 1 d . . .
H61 H -0.3457 1.1244 0.6525 0.077 Uiso 1 1 calc R . .
C62 C -0.3709(5) 1.1657(5) 0.5719(4) 0.074(2) Uani 1 1 d . . .
H62 H -0.3670 1.2207 0.6056 0.089 Uiso 1 1 calc R . .
C63 C -0.3888(5) 1.1435(5) 0.4956(4) 0.074(2) Uani 1 1 d . . .
H63 H -0.3968 1.1828 0.4756 0.089 Uiso 1 1 calc R . .
C64 C -0.4139(4) 1.0309(5) 0.3658(4) 0.066(2) Uani 1 1 d . . .
H64 H -0.4214 1.0680 0.3430 0.080 Uiso 1 1 calc R . .
C65 C -0.4212(4) 0.9542(5) 0.3222(3) 0.059(2) Uani 1 1 d . . .
H65 H -0.4326 0.9366 0.2689 0.070 Uiso 1 1 calc R . .
C66 C -0.4219(4) 0.8123(5) 0.3128(3) 0.060(2) Uani 1 1 d . . .
H66 H -0.4350 0.7910 0.2593 0.072 Uiso 1 1 calc R . .
C67 C -0.4130(4) 0.7622(5) 0.3472(4) 0.065(2) Uani 1 1 d . . .
H67 H -0.4222 0.7055 0.3187 0.077 Uiso 1 1 calc R . .
C68 C -0.3903(5) 0.7934(5) 0.4252(4) 0.068(2) Uani 1 1 d . . .
H68 H -0.3811 0.7580 0.4496 0.081 Uiso 1 1 calc R . .
C69 C -0.3910(3) 0.9255(5) 0.4339(3) 0.0499(17) Uani 1 1 d . . .
C70 C -0.4120(4) 0.8971(5) 0.3547(3) 0.0539(19) Uani 1 1 d . . .
C71 C -0.3950(4) 1.0620(5) 0.4476(3) 0.060(2) Uani 1 1 d . . .
C72 C -0.3828(4) 1.0088(4) 0.4812(3) 0.0475(16) Uani 1 1 d . . .

loop_
_atom_site_aniso_label
_atom_site_aniso_U_11
_atom_site_aniso_U_22
_atom_site_aniso_U_33
_atom_site_aniso_U_23
_atom_site_aniso_U_13
_atom_site_aniso_U_12
Tb1 0.02098(12) 0.02172(13) 0.01916(12) 0.00715(9) 0.00191(8) 0.00520(9)
S1 0.0205(6) 0.0259(6) 0.0288(6) 0.0167(5) 0.0055(5) 0.0072(5)
S2 0.0177(5) 0.0248(6) 0.0311(6) 0.0121(5) 0.0026(5) 0.0019(5)
S3 0.0269(6) 0.0203(6) 0.0301(6) 0.0103(5) 0.0008(5) 0.0040(5)
S4 0.0182(5) 0.0273(7) 0.0285(6) 0.0148(5) 0.0030(4) 0.0062(5)
S5 0.0464(8) 0.0354(8) 0.0291(7) 0.0059(6) -0.0043(6) 0.0100(6)
S6 0.0276(6) 0.0297(7) 0.0301(6) 0.0093(5) 0.0039(5) 0.0124(5)
S7 0.0436(8) 0.0823(12) 0.0262(7) 0.0255(8) 0.0050(6) 0.0089(8)
S8 0.0515(9) 0.0468(10) 0.0714(11) 0.0407(8) -0.0203(8) 0.0001(7)
N1 0.029(2) 0.028(2) 0.036(2) 0.0166(19) 0.0032(18) 0.0027(18)
N2 0.026(2) 0.036(3) 0.040(2) 0.024(2) 0.0071(18) 0.0062(18)
N3 0.038(3) 0.059(3) 0.028(2) 0.017(2) 0.0091(19) 0.004(2)
N4 0.031(2) 0.077(4) 0.027(2) 0.018(2) 0.0036(19) 0.000(2)
N5 0.027(2) 0.033(3) 0.053(3) 0.004(2) -0.006(2) -0.001(2)
N6 0.036(3) 0.033(3) 0.068(3) 0.017(2) -0.014(2) 0.002(2)
N7 0.033(3) 0.083(4) 0.029(2) 0.001(3) 0.005(2) 0.000(3)
N8 0.036(3) 0.092(5) 0.029(3) 0.006(3) 0.001(2) 0.014(3)
O1 0.0220(16) 0.0254(18) 0.0240(16) 0.0098(14) 0.0026(13) 0.0057(13)
O2 0.0214(16) 0.0222(18) 0.0280(16) 0.0092(14) 0.0038(13) 0.0052(13)
O3 0.0236(16) 0.0228(17) 0.0231(16) 0.0108(13) -0.0010(13) 0.0003(13)
O4 0.0206(16) 0.0259(18) 0.0287(16) 0.0165(14) 0.0009(13) 0.0070(13)
O5 0.043(2) 0.069(3) 0.043(2) 0.038(2) 0.0167(17) 0.023(2)
O6 0.045(2) 0.029(2) 0.0271(17) 0.0083(15) -0.0020(15) 0.0093(16)
O7 0.0325(18) 0.032(2) 0.0294(17) 0.0091(15) 0.0030(14) 0.0138(15)
O8 0.0312(18) 0.036(2) 0.0258(17) 0.0126(15) 0.0012(14) 0.0084(15)
O9 0.0308(18) 0.038(2) 0.0275(17) 0.0160(15) 0.0069(14) 0.0166(15)
O10 0.0253(17) 0.0295(19) 0.046(2) 0.0251(16) 0.0050(15) 0.0038(14)
O11 0.0215(16) 0.0307(19) 0.0317(17) 0.0107(15) -0.0016(13) 0.0037(14)
O12 0.0208(17) 0.035(2) 0.049(2) 0.0195(17) 0.0144(15) 0.0053(15)
O13 0.037(2) 0.0239(19) 0.046(2) 0.0162(16) 0.0019(16) 0.0044(15)
O14 0.039(2) 0.035(2) 0.0253(17) 0.0076(15) 0.0018(15) 0.0083(16)
O15 0.0241(17) 0.0298(19) 0.0320(17) 0.0169(15) 0.0059(13) 0.0101(14)
O16 0.0194(16) 0.034(2) 0.0418(19) 0.0211(16) -0.0012(14) 0.0058(14)
O17A 0.065(2) 0.064(3) 0.051(2) -0.0067(18) -0.0105(18) 0.002(2)
O18A 0.065(2) 0.064(3) 0.051(2) -0.0067(18) -0.0105(18) 0.002(2)
O19A 0.065(2) 0.064(3) 0.051(2) -0.0067(18) -0.0105(18) 0.002(2)
O17B 0.065(2) 0.064(3) 0.051(2) -0.0067(18) -0.0105(18) 0.002(2)
O18B 0.065(2) 0.064(3) 0.051(2) -0.0067(18) -0.0105(18) 0.002(2)
O19B 0.065(2) 0.064(3) 0.051(2) -0.0067(18) -0.0105(18) 0.002(2)
O20 0.042(2) 0.044(2) 0.061(2) 0.025(2) 0.0269(19) 0.0246(18)
O21 0.050(2) 0.034(2) 0.035(2) -0.0026(17) -0.0091(17) 0.0139(18)
O22 0.039(2) 0.034(2) 0.0373(19) 0.0122(16) -0.0025(16) 0.0166(16)
O23 0.058(3) 0.080(3) 0.060(3) 0.045(2) 0.021(2) 0.013(2)
O24 0.053(3) 0.187(6) 0.046(3) 0.068(3) 0.008(2) 0.029(3)
O25 0.064(3) 0.079(3) 0.030(2) 0.003(2) 0.009(2) 0.003(2)
O26A 0.060(3) 0.087(3) 0.063(3) 0.051(3) -0.006(3) 0.018(2)
O27A 0.060(3) 0.087(3) 0.063(3) 0.051(3) -0.006(3) 0.018(2)
O28A 0.060(3) 0.087(3) 0.063(3) 0.051(3) -0.006(3) 0.018(2)
O26B 0.060(3) 0.087(3) 0.063(3) 0.051(3) -0.006(3) 0.018(2)
O27B 0.060(3) 0.087(3) 0.063(3) 0.051(3) -0.006(3) 0.018(2)
O28B 0.060(3) 0.087(3) 0.063(3) 0.051(3) -0.006(3) 0.018(2)
C1 0.019(2) 0.026(3) 0.027(2) 0.016(2) 0.0028(18) 0.0041(19)
C2 0.020(2) 0.022(2) 0.023(2) 0.0116(19) 0.0047(18) 0.0052(19)
C3 0.022(2) 0.021(2) 0.020(2) 0.0079(19) -0.0023(18) 0.0060(19)
C4 0.022(2) 0.027(3) 0.023(2) 0.010(2) 0.0000(18) 0.009(2)
C5 0.020(2) 0.030(3) 0.023(2) 0.012(2) 0.0026(18) 0.005(2)
C6 0.023(2) 0.023(3) 0.020(2) 0.0086(19) -0.0022(18) 0.0024(19)
C7 0.023(2) 0.019(2) 0.025(2) 0.0088(19) -0.0008(18) -0.0002(19)
C8 0.022(2) 0.026(3) 0.029(2) 0.005(2) 0.0015(19) -0.002(2)
C9 0.025(2) 0.043(3) 0.021(2) 0.013(2) 0.0030(19) 0.004(2)
C10 0.021(2) 0.034(3) 0.029(2) 0.017(2) -0.0077(19) -0.004(2)
C11 0.020(2) 0.026(3) 0.025(2) 0.010(2) 0.0000(18) -0.0018(19)
C12 0.028(2) 0.027(3) 0.025(2) 0.012(2) 0.0019(19) 0.007(2)
C13 0.037(3) 0.021(3) 0.028(2) 0.015(2) 0.006(2) 0.006(2)
C14 0.032(3) 0.032(3) 0.030(3) 0.017(2) -0.002(2) 0.008(2)
C15 0.023(2) 0.032(3) 0.029(2) 0.012(2) 0.0035(19) 0.009(2)
C16 0.027(2) 0.021(2) 0.023(2) 0.0112(19) 0.0053(19) 0.0081(19)
C17 0.020(2) 0.024(3) 0.031(2) 0.017(2) 0.0066(18) 0.0079(19)
C18 0.024(2) 0.038(3) 0.027(2) 0.018(2) 0.0036(19) 0.007(2)
C19 0.024(2) 0.034(3) 0.023(2) 0.013(2) 0.0050(19) 0.004(2)
C20 0.025(2) 0.021(3) 0.035(3) 0.014(2) 0.012(2) 0.0070(19)
C21 0.017(2) 0.026(3) 0.031(2) 0.018(2) 0.0079(19) 0.0019(19)
C22 0.021(2) 0.022(2) 0.018(2) 0.0083(18) -0.0018(17) 0.0056(19)
C23 0.016(2) 0.020(2) 0.026(2) 0.0098(19) -0.0015(18) -0.0041(18)
C24 0.027(2) 0.021(2) 0.021(2) 0.0081(19) 0.0033(18) 0.0076(19)
C25 0.033(3) 0.036(3) 0.053(3) 0.027(3) 0.014(2) 0.009(2)
C26 0.032(3) 0.043(3) 0.070(4) 0.038(3) 0.017(3) 0.015(3)
C27 0.025(3) 0.052(4) 0.062(4) 0.042(3) 0.008(3) 0.011(3)
C28 0.024(3) 0.063(4) 0.043(3) 0.034(3) -0.004(2) 0.000(3)
C29 0.030(3) 0.055(4) 0.035(3) 0.020(3) 0.002(2) -0.007(3)
C30 0.045(3) 0.039(3) 0.039(3) 0.012(3) 0.018(3) -0.007(3)
C31 0.037(3) 0.036(3) 0.051(3) 0.018(3) 0.020(3) 0.003(2)
C32 0.033(3) 0.040(3) 0.045(3) 0.025(3) 0.013(2) 0.013(2)
C33 0.024(2) 0.037(3) 0.031(3) 0.018(2) 0.007(2) 0.000(2)
C34 0.027(3) 0.042(3) 0.034(3) 0.018(2) 0.009(2) -0.002(2)
C35 0.020(2) 0.044(3) 0.045(3) 0.030(3) 0.004(2) 0.000(2)
C36 0.026(3) 0.035(3) 0.033(3) 0.023(2) 0.007(2) 0.001(2)
C37 0.050(4) 0.066(4) 0.036(3) 0.021(3) 0.010(3) 0.009(3)
C38 0.038(3) 0.094(6) 0.029(3) 0.026(3) 0.005(2) 0.007(3)
C39 0.035(3) 0.086(5) 0.022(3) 0.013(3) 0.006(2) -0.001(3)
C40 0.038(3) 0.061(4) 0.032(3) 0.004(3) 0.005(2) -0.001(3)
C41 0.049(4) 0.063(5) 0.056(4) 0.010(4) 0.004(3) 0.006(3)
C42 0.064(5) 0.082(6) 0.063(5) 0.034(4) 0.004(4) 0.014(4)
C43 0.054(4) 0.097(6) 0.058(4) 0.049(4) -0.004(3) 0.008(4)
C44 0.032(3) 0.105(6) 0.034(3) 0.030(4) 0.005(2) 0.009(3)
C45 0.027(3) 0.070(4) 0.028(3) 0.016(3) 0.002(2) -0.001(3)
C46 0.044(3) 0.061(5) 0.043(3) 0.016(3) 0.005(3) 0.007(3)
C47 0.017(2) 0.073(5) 0.029(3) 0.010(3) 0.004(2) -0.001(3)
C48 0.021(3) 0.061(4) 0.026(3) 0.012(3) 0.003(2) -0.005(2)
C49 0.028(3) 0.055(4) 0.056(4) -0.009(3) -0.005(3) 0.002(3)
C50 0.035(3) 0.076(5) 0.045(3) 0.001(3) -0.008(3) 0.024(3)
C51 0.064(4) 0.062(5) 0.035(3) 0.008(3) 0.005(3) 0.035(4)
C52 0.071(4) 0.035(3) 0.052(4) 0.021(3) 0.025(3) 0.026(3)
C53 0.048(4) 0.026(3) 0.062(4) 0.015(3) 0.018(3) 0.008(3)
C54 0.037(3) 0.038(4) 0.073(4) 0.011(3) 0.000(3) -0.013(3)
C55 0.035(3) 0.058(4) 0.089(5) 0.027(4) -0.019(3) -0.004(3)
C56 0.048(4) 0.055(4) 0.096(5) 0.031(4) -0.025(4) 0.003(3)
C57 0.032(3) 0.025(3) 0.047(3) 0.011(2) -0.003(2) -0.001(2)
C58 0.037(3) 0.024(3) 0.047(3) 0.000(2) 0.005(2) 0.002(2)
C59 0.044(3) 0.038(3) 0.039(3) 0.009(3) 0.007(2) 0.020(3)
C60 0.032(3) 0.022(3) 0.042(3) 0.005(2) -0.001(2) 0.004(2)
C61 0.044(4) 0.100(6) 0.040(4) 0.024(4) 0.010(3) -0.007(4)
C62 0.051(4) 0.096(6) 0.049(4) 0.005(4) 0.017(3) -0.008(4)
C63 0.059(4) 0.108(7) 0.065(5) 0.043(5) 0.020(4) 0.014(4)
C64 0.042(4) 0.110(7) 0.045(4) 0.031(4) 0.009(3) 0.005(4)
C65 0.036(3) 0.100(6) 0.030(3) 0.019(4) 0.004(3) 0.001(4)
C66 0.022(3) 0.096(6) 0.033(3) -0.003(4) 0.003(2) 0.004(3)
C67 0.048(4) 0.083(6) 0.040(4) -0.001(4) 0.000(3) 0.015(4)
C68 0.054(4) 0.087(6) 0.052(4) 0.014(4) 0.001(3) 0.020(4)
C69 0.016(3) 0.093(5) 0.032(3) 0.015(3) 0.003(2) 0.006(3)
C70 0.021(3) 0.091(5) 0.032(3) 0.008(3) 0.004(2) 0.001(3)
C71 0.036(3) 0.084(5) 0.042(3) 0.008(4) 0.014(3) 0.001(3)
C72 0.024(3) 0.076(5) 0.034(3) 0.014(3) 0.007(2) 0.002(3)

loop_
_atom_type_symbol
_atom_type_description
_atom_type_scat_dispersion_real
_atom_type_scat_dispersion_imag
_atom_type_scat_source
C C 0.0033 0.0016 'International Tables Vol C Tables 4.2.6.8 and 6.1.1.4'
H H 0.0000 0.0000 'International Tables Vol C Tables 4.2.6.8 and 6.1.1.4'
Tb Tb -0.1723 4.1537 'International Tables Vol C Tables 4.2.6.8 and 6.1.1.4'
N N 0.0061 0.0033 'International Tables Vol C Tables 4.2.6.8 and 6.1.1.4'
O O 0.0106 0.0060 'International Tables Vol C Tables 4.2.6.8 and 6.1.1.4'
S S 0.1246 0.1234 'International Tables Vol C Tables 4.2.6.8 and 6.1.1.4'

loop_
_geom_angle_atom_site_label_1
_geom_angle_atom_site_label_2
_geom_angle_atom_site_label_3
_geom_angle
_geom_angle_site_symmetry_1
_geom_angle_site_symmetry_3
_geom_angle_publ_flag
O3 Tb1 O4 80.53(10) . . ?
O3 Tb1 O1 142.36(10) . . ?
O4 Tb1 O1 72.62(10) . . ?
O3 Tb1 O2 73.48(10) . . ?
O4 Tb1 O2 81.22(11) . . ?
O1 Tb1 O2 76.71(10) . . ?
O3 Tb1 O5 138.62(11) . . ?
O4 Tb1 O5 140.68(11) . . ?
O1 Tb1 O5 73.38(12) . . ?
O2 Tb1 O5 109.36(12) . . ?
O3 Tb1 O6 78.03(11) . . ?
O4 Tb1 O6 118.09(11) . . ?
O1 Tb1 O6 138.09(11) . . ?
O2 Tb1 O6 142.20(11) . . ?
O5 Tb1 O6 77.09(13) . . ?
O3 Tb1 O7 123.83(11) . . ?
O4 Tb1 O7 74.97(11) . . ?
O1 Tb1 O7 74.11(11) . . ?
O2 Tb1 O7 146.64(10) . . ?
O5 Tb1 O7 77.26(12) . . ?
O6 Tb1 O7 70.84(11) . . ?
O3 Tb1 O8 72.89(11) . . ?
O4 Tb1 O8 147.84(11) . . ?
O1 Tb1 O8 119.91(11) . . ?
O2 Tb1 O8 74.18(10) . . ?
O5 Tb1 O8 68.75(11) . . ?
O6 Tb1 O8 74.05(11) . . ?
O7 Tb1 O8 135.42(10) . . ?
O9 S1 O10 118.0(2) . . ?
O9 S1 C1 110.6(2) . . ?
O10 S1 C1 107.0(2) . . ?
O9 S1 C2 109.5(2) . . ?
O10 S1 C2 105.3(2) . . ?
C1 S1 C2 105.7(2) . . ?
O11 S2 O12 115.83(19) . . ?
O11 S2 C6 107.43(19) . . ?
O12 S2 C6 106.3(2) . . ?
O11 S2 C7 109.4(2) . . ?
O12 S2 C7 106.5(2) . . ?
C6 S2 C7 111.4(2) . . ?
O14 S3 O13 117.9(2) . . ?
O14 S3 C11 111.4(2) . . ?
O13 S3 C11 107.4(2) . . ?
O14 S3 C12 107.8(2) . . ?
O13 S3 C12 107.1(2) . . ?
C11 S3 C12 104.4(2) . . ?
O15 S4 O16 116.39(19) . . ?
O15 S4 C17 108.7(2) . . ?
O16 S4 C17 107.2(2) . . ?
O15 S4 C16 106.47(19) . . ?
O16 S4 C16 105.3(2) . . ?
C17 S4 C16 112.8(2) . . ?
O18B S5 O19B 116.3(4) . . ?
O18B S5 O19A 143.9(6) . . ?
O19B S5 O19A 54.2(7) . . ?
O18B S5 O17B 109.9(5) . . ?
O19B S5 O17B 112.0(4) . . ?
O19A S5 O17B 58.9(7) . . ?
O18B S5 O17A 57.7(7) . . ?
O19B S5 O17A 146.6(6) . . ?
O19A S5 O17A 109.0(9) . . ?
O17B S5 O17A 53.9(7) . . ?
O18B S5 O18A 54.4(6) . . ?
O19B S5 O18A 64.1(6) . . ?
O19A S5 O18A 113.9(8) . . ?
O17B S5 O18A 146.6(6) . . ?
O17A S5 O18A 109.5(8) . . ?
O18B S5 C19 106.6(3) . . ?
O19B S5 C19 106.7(3) . . ?
O19A S5 C19 109.5(5) . . ?
O17B S5 C19 104.5(3) . . ?
O17A S5 C19 106.4(5) . . ?
O18A S5 C19 108.3(5) . . ?
O21 S6 O20 112.9(2) . . ?
O21 S6 O22 110.9(2) . . ?
O20 S6 O22 112.9(2) . . ?
O21 S6 C4 106.2(2) . . ?
O20 S6 C4 106.0(2) . . ?
O22 S6 C4 107.4(2) . . ?
O25 S7 O23 112.1(3) . . ?
O25 S7 O24 114.1(3) . . ?
O23 S7 O24 112.2(3) . . ?
O25 S7 C9 105.9(3) . . ?
O23 S7 C9 105.6(2) . . ?
O24 S7 C9 106.1(2) . . ?
O26B S8 O27A 133.1(7) . . ?
O26B S8 O28A 75.1(6) . . ?
O27A S8 O28A 113.7(5) . . ?
O26B S8 O27B 120.1(7) . . ?
O27A S8 O27B 25.0(5) . . ?
O28A S8 O27B 136.6(5) . . ?
O26B S8 O28B 108.7(6) . . ?
O27A S8 O28B 89.0(6) . . ?
O28A S8 O28B 33.7(4) . . ?
O27B S8 O28B 114.0(6) . . ?
O26B S8 O26A 35.4(5) . . ?
O27A S8 O26A 108.6(5) . . ?
O28A S8 O26A 109.2(5) . . ?
O27B S8 O26A 88.3(6) . . ?
O28B S8 O26A 141.8(5) . . ?
O26B S8 C14 108.4(5) . . ?
O27A S8 C14 109.9(4) . . ?
O28A S8 C14 111.3(4) . . ?
O27B S8 C14 102.0(5) . . ?
O28B S8 C14 101.6(4) . . ?
O26A S8 C14 103.5(3) . . ?
C25 N1 C36 122.1(5) . . ?
C32 N2 C33 116.7(4) . . ?
C37 N3 C48 122.3(5) . . ?
C44 N4 C45 114.8(6) . . ?
C49 N5 C60 120.1(5) . . ?
C56 N6 C57 117.2(5) . . ?
C61 N7 C72 116.4(6) . . ?
C68 N8 C69 122.4(6) . . ?
C21 O1 Tb1 132.9(3) . . ?
C22 O2 Tb1 152.5(3) . . ?
C23 O3 Tb1 128.6(2) . . ?
C24 O4 Tb1 149.3(3) . . ?
C20 C1 C21 122.0(4) . . ?
C20 C1 S1 115.6(4) . . ?
C21 C1 S1 122.4(3) . . ?
C3 C2 C22 122.9(4) . . ?
C3 C2 S1 118.8(3) . . ?
C22 C2 S1 118.3(3) . . ?
C2 C3 C4 120.0(4) . . ?
C2 C3 H3 120.0 . . ?
C4 C3 H3 120.0 . . ?
C5 C4 C3 119.5(4) . . ?
C5 C4 S6 120.8(3) . . ?
C3 C4 S6 119.7(4) . . ?
C4 C5 C6 121.1(4) . . ?
C4 C5 H5 119.5 . . ?
C6 C5 H5 119.5 . . ?
C5 C6 C22 121.7(4) . . ?
C5 C6 S2 116.9(3) . . ?
C22 C6 S2 120.8(3) . . ?
C8 C7 C23 122.1(4) . . ?
C8 C7 S2 116.6(4) . . ?
C23 C7 S2 121.0(3) . . ?
C9 C8 C7 120.3(5) . . ?
C9 C8 H8 119.8 . . ?
C7 C8 H8 119.8 . . ?
C8 C9 C10 119.4(4) . . ?
C8 C9 S7 121.3(4) . . ?
C10 C9 S7 119.2(4) . . ?
C11 C10 C9 120.9(5) . . ?
C11 C10 H10 119.5 . . ?
C9 C10 H10 119.5 . . ?
C10 C11 C23 122.6(5) . . ?
C10 C11 S3 115.4(4) . . ?
C23 C11 S3 121.9(3) . . ?
C13 C12 C24 123.9(4) . . ?
C13 C12 S3 119.2(4) . . ?
C24 C12 S3 116.6(3) . . ?
C12 C13 C14 119.1(4) . . ?
C12 C13 H13 120.5 . . ?
C14 C13 H13 120.5 . . ?
C15 C14 C13 119.3(4) . . ?
C15 C14 S8 121.7(4) . . ?
C13 C14 S8 119.1(4) . . ?
C16 C15 C14 121.2(4) . . ?
C16 C15 H15 119.4 . . ?
C14 C15 H15 119.4 . . ?
C15 C16 C24 121.9(4) . . ?
C15 C16 S4 117.2(3) . . ?
C24 C16 S4 120.0(3) . . ?
C18 C17 C21 122.4(4) . . ?
C18 C17 S4 115.8(3) . . ?
C21 C17 S4 121.2(3) . . ?
C19 C18 C17 120.6(4) . . ?
C19 C18 H18 119.7 . . ?
C17 C18 H18 119.7 . . ?
C18 C19 C20 119.7(4) . . ?
C18 C19 S5 121.6(4) . . ?
C20 C19 S5 118.7(4) . . ?
C1 C20 C19 120.9(5) . . ?
C1 C20 H20 119.6 . . ?
C19 C20 H20 119.6 . . ?
O1 C21 C1 122.3(4) . . ?
O1 C21 C17 123.4(4) . . ?
C1 C21 C17 114.3(4) . . ?
O2 C22 C2 121.9(4) . . ?
O2 C22 C6 123.3(4) . . ?
C2 C22 C6 114.7(4) . . ?
O3 C23 C7 122.9(4) . . ?
O3 C23 C11 122.5(4) . . ?
C7 C23 C11 114.6(4) . . ?
O4 C24 C12 121.7(4) . . ?
O4 C24 C16 123.8(4) . . ?
C12 C24 C16 114.5(4) . . ?
N1 C25 C26 120.4(5) . . ?
N1 C25 H25 119.8 . . ?
C26 C25 H25 119.8 . . ?
C27 C26 C25 119.1(6) . . ?
C27 C26 H26 120.5 . . ?
C25 C26 H26 120.5 . . ?
C26 C27 C35 120.5(5) . . ?
C26 C27 H27 119.7 . . ?
C35 C27 H27 119.7 . . ?
C29 C28 C35 121.6(5) . . ?
C29 C28 H28 119.2 . . ?
C35 C28 H28 119.2 . . ?
C28 C29 C34 121.3(5) . . ?
C28 C29 H29 119.4 . . ?
C34 C29 H29 119.4 . . ?
C31 C30 C34 120.0(5) . . ?
C31 C30 H30 120.0 . . ?
C34 C30 H30 120.0 . . ?
C30 C31 C32 118.3(5) . . ?
C30 C31 H31 120.8 . . ?
C32 C31 H31 120.8 . . ?
N2 C32 C31 124.1(5) . . ?
N2 C32 H32 117.9 . . ?
C31 C32 H32 117.9 . . ?
N2 C33 C34 124.2(5) . . ?
N2 C33 C36 117.1(4) . . ?
C34 C33 C36 118.7(5) . . ?
C30 C34 C33 116.6(5) . . ?
C30 C34 C29 124.4(5) . . ?
C33 C34 C29 118.9(5) . . ?
C27 C35 C36 118.3(5) . . ?
C27 C35 C28 123.9(5) . . ?
C36 C35 C28 117.8(5) . . ?
N1 C36 C35 119.6(5) . . ?
N1 C36 C33 118.8(4) . . ?
C35 C36 C33 121.6(5) . . ?
N3 C37 C38 119.7(6) . . ?
N3 C37 H37 120.1 . . ?
C38 C37 H37 120.1 . . ?
C39 C38 C37 120.0(6) . . ?
C39 C38 H38 120.0 . . ?
C37 C38 H38 120.0 . . ?
C38 C39 C47 120.6(5) . . ?
C38 C39 H39 119.7 . . ?
C47 C39 H39 119.7 . . ?
C41 C40 C47 120.0(6) . . ?
C41 C40 H40 120.0 . . ?
C47 C40 H40 120.0 . . ?
C40 C41 C46 123.0(7) . . ?
C40 C41 H41 118.5 . . ?
C46 C41 H41 118.5 . . ?
C43 C42 C46 120.1(8) . . ?
C43 C42 H42 120.0 . . ?
C46 C42 H42 120.0 . . ?
C42 C43 C44 118.7(7) . . ?
C42 C43 H43 120.7 . . ?
C44 C43 H43 120.7 . . ?
N4 C44 C43 125.1(6) . . ?
N4 C44 H44 117.5 . . ?
C43 C44 H44 117.5 . . ?
N4 C45 C46 125.2(6) . . ?
N4 C45 C48 115.4(6) . . ?
C46 C45 C48 119.3(5) . . ?
C45 C46 C42 116.2(6) . . ?
C45 C46 C41 118.5(6) . . ?
C42 C46 C41 125.3(7) . . ?
C40 C47 C39 123.3(5) . . ?
C40 C47 C48 119.6(6) . . ?
C39 C47 C48 117.1(6) . . ?
N3 C48 C47 120.2(5) . . ?
N3 C48 C45 120.3(5) . . ?
C47 C48 C45 119.5(6) . . ?
N5 C49 C50 121.0(6) . . ?
N5 C49 H49 119.5 . . ?
C50 C49 H49 119.5 . . ?
C51 C50 C49 118.9(6) . . ?
C51 C50 H50 120.5 . . ?
C49 C50 H50 120.5 . . ?
C50 C51 C59 121.6(6) . . ?
C50 C51 H51 119.2 . . ?
C59 C51 H51 119.2 . . ?
C53 C52 C59 121.6(6) . . ?
C53 C52 H52 119.2 . . ?
C59 C52 H52 119.2 . . ?
C52 C53 C58 121.4(5) . . ?
C52 C53 H53 119.3 . . ?
C58 C53 H53 119.3 . . ?
C55 C54 C58 119.6(5) . . ?
C55 C54 H54 120.2 . . ?
C58 C54 H54 120.2 . . ?
C54 C55 C56 119.0(6) . . ?
C54 C55 H55 120.5 . . ?
C56 C55 H55 120.5 . . ?
N6 C56 C55 124.3(7) . . ?
N6 C56 H56 117.8 . . ?
C55 C56 H56 117.8 . . ?
N6 C57 C58 123.0(5) . . ?
N6 C57 C60 119.1(4) . . ?
C58 C57 C60 117.9(5) . . ?
C54 C58 C57 116.9(6) . . ?
C54 C58 C53 123.9(5) . . ?
C57 C58 C53 119.2(5) . . ?
C60 C59 C51 118.0(6) . . ?
C60 C59 C52 118.2(5) . . ?
C51 C59 C52 123.8(6) . . ?
N5 C60 C59 120.4(5) . . ?
N5 C60 C57 117.9(5) . . ?
C59 C60 C57 121.7(5) . . ?
N7 C61 C62 123.8(6) . . ?
N7 C61 H61 118.1 . . ?
C62 C61 H61 118.1 . . ?
C63 C62 C61 119.4(8) . . ?
C63 C62 H62 120.3 . . ?
C61 C62 H62 120.3 . . ?
C62 C63 C71 118.9(8) . . ?
C62 C63 H63 120.5 . . ?
C71 C63 H63 120.5 . . ?
C65 C64 C71 123.0(8) . . ?
C65 C64 H64 118.5 . . ?
C71 C64 H64 118.5 . . ?
C64 C65 C70 119.8(6) . . ?
C64 C65 H65 120.1 . . ?
C70 C65 H65 120.1 . . ?
C67 C66 C70 121.0(6) . . ?
C67 C66 H66 119.5 . . ?
C70 C66 H66 119.5 . . ?
C66 C67 C68 119.7(7) . . ?
C66 C67 H67 120.1 . . ?
C68 C67 H67 120.1 . . ?
N8 C68 C67 120.3(8) . . ?
N8 C68 H68 119.8 . . ?
C67 C68 H68 119.8 . . ?
N8 C69 C70 119.5(6) . . ?
N8 C69 C72 119.0(5) . . ?
C70 C69 C72 121.4(7) . . ?
C69 C70 C66 117.0(7) . . ?
C69 C70 C65 118.7(7) . . ?
C66 C70 C65 124.2(6) . . ?
C72 C71 C63 116.9(6) . . ?
C72 C71 C64 119.0(7) . . ?
C63 C71 C64 124.1(8) . . ?
N7 C72 C71 124.5(6) . . ?
N7 C72 C69 117.5(6) . . ?
C71 C72 C69 118.0(6) . . ?

loop_
_geom_bond_atom_site_label_1
_geom_bond_atom_site_label_2
_geom_bond_distance
_geom_bond_site_symmetry_2
_geom_bond_publ_flag
Tb1 O3 2.297(3) . ?
Tb1 O4 2.304(3) . ?
Tb1 O1 2.315(3) . ?
Tb1 O2 2.323(3) . ?
Tb1 O5 2.423(3) . ?
Tb1 O6 2.425(3) . ?
Tb1 O7 2.458(3) . ?
Tb1 O8 2.478(3) . ?
S1 O9 1.430(3) . ?
S1 O10 1.451(3) . ?
S1 C1 1.766(4) . ?
S1 C2 1.770(4) . ?
S2 O11 1.439(3) . ?
S2 O12 1.449(3) . ?
S2 C6 1.766(4) . ?
S2 C7 1.769(5) . ?
S3 O14 1.431(3) . ?
S3 O13 1.446(3) . ?
S3 C11 1.763(5) . ?
S3 C12 1.771(5) . ?
S4 O15 1.444(3) . ?
S4 O16 1.448(3) . ?
S4 C17 1.773(5) . ?
S4 C16 1.783(4) . ?
S5 O18B 1.395(7) . ?
S5 O19B 1.401(8) . ?
S5 O19A 1.420(16) . ?
S5 O17B 1.465(8) . ?
S5 O17A 1.467(16) . ?
S5 O18A 1.512(16) . ?
S5 C19 1.770(5) . ?
S6 O21 1.448(3) . ?
S6 O20 1.451(4) . ?
S6 O22 1.460(4) . ?
S6 C4 1.765(5) . ?
S7 O25 1.445(5) . ?
S7 O23 1.447(4) . ?
S7 O24 1.455(5) . ?
S7 C9 1.765(5) . ?
S8 O26B 1.360(11) . ?
S8 O27A 1.394(11) . ?
S8 O28A 1.406(9) . ?
S8 O27B 1.516(14) . ?
S8 O28B 1.525(12) . ?
S8 O26A 1.547(9) . ?
S8 C14 1.773(5) . ?
N1 C25 1.329(7) . ?
N1 C36 1.359(6) . ?
N2 C32 1.318(7) . ?
N2 C33 1.357(6) . ?
N3 C37 1.327(7) . ?
N3 C48 1.345(7) . ?
N4 C44 1.318(8) . ?
N4 C45 1.371(7) . ?
N5 C49 1.354(7) . ?
N5 C60 1.367(6) . ?
N6 C56 1.317(7) . ?
N6 C57 1.336(7) . ?
N7 C61 1.312(9) . ?
N7 C72 1.356(7) . ?
N8 C68 1.324(9) . ?
N8 C69 1.348(8) . ?
O1 C21 1.282(5) . ?
O2 C22 1.279(5) . ?
O3 C23 1.281(5) . ?
O4 C24 1.279(5) . ?
C1 C20 1.381(6) . ?
C1 C21 1.443(7) . ?
C2 C3 1.381(6) . ?
C2 C22 1.432(6) . ?
C3 C4 1.402(6) . ?
C3 H3 0.9500 . ?
C4 C5 1.378(6) . ?
C5 C6 1.394(7) . ?
C5 H5 0.9500 . ?
C6 C22 1.436(6) . ?
C7 C8 1.403(6) . ?
C7 C23 1.432(6) . ?
C8 C9 1.379(7) . ?
C8 H8 0.9500 . ?
C9 C10 1.393(7) . ?
C10 C11 1.373(6) . ?
C10 H10 0.9500 . ?
C11 C23 1.434(6) . ?
C12 C13 1.372(7) . ?
C12 C24 1.417(6) . ?
C13 C14 1.392(6) . ?
C13 H13 0.9500 . ?
C14 C15 1.387(7) . ?
C15 C16 1.369(6) . ?
C15 H15 0.9500 . ?
C16 C24 1.421(6) . ?
C17 C18 1.391(6) . ?
C17 C21 1.444(6) . ?
C18 C19 1.373(7) . ?
C18 H18 0.9500 . ?
C19 C20 1.398(7) . ?
C20 H20 0.9500 . ?
C25 C26 1.393(8) . ?
C25 H25 0.9500 . ?
C26 C27 1.372(8) . ?
C26 H26 0.9500 . ?
C27 C35 1.397(8) . ?
C27 H27 0.9500 . ?
C28 C29 1.333(8) . ?
C28 C35 1.441(7) . ?
C28 H28 0.9500 . ?
C29 C34 1.445(8) . ?
C29 H29 0.9500 . ?
C30 C31 1.384(8) . ?
C30 C34 1.386(8) . ?
C30 H30 0.9500 . ?
C31 C32 1.396(7) . ?
C31 H31 0.9500 . ?
C32 H32 0.9500 . ?
C33 C34 1.409(7) . ?
C33 C36 1.428(7) . ?
C35 C36 1.399(7) . ?
C37 C38 1.405(8) . ?
C37 H37 0.9500 . ?
C38 C39 1.348(9) . ?
C38 H38 0.9500 . ?
C39 C47 1.412(9) . ?
C39 H39 0.9500 . ?
C40 C41 1.334(9) . ?
C40 C47 1.398(9) . ?
C40 H40 0.9500 . ?
C41 C46 1.426(8) . ?
C41 H41 0.9500 . ?
C42 C43 1.364(9) . ?
C42 C46 1.392(9) . ?
C42 H42 0.9500 . ?
C43 C44 1.375(10) . ?
C43 H43 0.9500 . ?
C44 H44 0.9500 . ?
C45 C46 1.381(9) . ?
C45 C48 1.435(8) . ?
C47 C48 1.417(7) . ?
C49 C50 1.381(10) . ?
C49 H49 0.9500 . ?
C50 C51 1.345(9) . ?
C50 H50 0.9500 . ?
C51 C59 1.397(8) . ?
C51 H51 0.9500 . ?
C52 C53 1.336(8) . ?
C52 C59 1.432(8) . ?
C52 H52 0.9500 . ?
C53 C58 1.425(8) . ?
C53 H53 0.9500 . ?
C54 C55 1.340(9) . ?
C54 C58 1.409(8) . ?
C54 H54 0.9500 . ?
C55 C56 1.391(9) . ?
C55 H55 0.9500 . ?
C56 H56 0.9500 . ?
C57 C58 1.415(7) . ?
C57 C60 1.441(7) . ?
C59 C60 1.380(8) . ?
C61 C62 1.378(11) . ?
C61 H61 0.9500 . ?
C62 C63 1.369(9) . ?
C62 H62 0.9500 . ?
C63 C71 1.399(10) . ?
C63 H63 0.9500 . ?
C64 C65 1.307(10) . ?
C64 C71 1.453(8) . ?
C64 H64 0.9500 . ?
C65 C70 1.420(10) . ?
C65 H65 0.9500 . ?
C66 C67 1.333(10) . ?
C66 C70 1.420(10) . ?
C66 H66 0.9500 . ?
C67 C68 1.392(9) . ?
C67 H67 0.9500 . ?
C68 H68 0.9500 . ?
C69 C70 1.412(7) . ?
C69 C72 1.419(9) . ?
C71 C72 1.380(10) . ?

loop_
_platon_squeeze_void_nr
_platon_squeeze_void_average_x
_platon_squeeze_void_average_y
_platon_squeeze_void_average_z
_platon_squeeze_void_volume
_platon_squeeze_void_count_electrons
_platon_squeeze_void_content
1 0.031 0.500 0.500 1180 245 ' '
